data_1549003
loop_
_publ_author_name
'Engelhardt, Felix'
'Maa\&s, Christian'
'Andrada, Diego M.'
'Herbst-Irmer, Regine'
'Stalke, Dietmar'

_publ_section_title
;
 Benchmarking lithium amide <i>versus</i> amine bonding by charge density
 and energy decomposition analysis arguments.
;
_journal_issue 12
_journal_name_full 'Chemical science'
_journal_page_first 3111
_journal_page_last 3121
_journal_paper_doi 10.1039/c7sc05368a
_journal_volume 9
_journal_year 2018
_chemical_formula_moiety 'C28 H44 Li2 N6'
_chemical_formula_sum 'C28 H44 Li2 N6'
_chemical_formula_weight 478.57
_space_group_crystal_system monoclinic
_space_group_IT_number 14
_space_group_name_Hall '-P 2yn'
_space_group_name_H-M_alt 'P 1 21/n 1'
_symmetry_space_group_name_Hall '-P 2yn'
_symmetry_space_group_name_H-M 'P 1 21/n 1'
_atom_sites_solution_hydrogens geom
_audit_creation_method SHELXL-2013
_audit_update_record
;
2017-12-08 deposited with the CCDC.
2018-02-05 downloaded from the CCDC.
;
_cell_angle_alpha 90
_cell_angle_beta 105.55(2)
_cell_angle_gamma 90
_cell_formula_units_Z 4
_cell_length_a 9.746(2)
_cell_length_b 25.413(3)
_cell_length_c 11.319(2)
_cell_measurement_reflns_used 9873
_cell_measurement_temperature 100(2)
_cell_measurement_theta_max 27.032
_cell_measurement_theta_min 2.312
_cell_volume 2700.8(8)
_computing_cell_refinement 'SAINT V7.68A'
_computing_data_collection 'APEX2 v2011.4-1'
_computing_data_reduction 'SAINT V7.68A'
_computing_molecular_graphics 'XSHELL in SHELXTL-97'
_computing_publication_material 'XSHELL in SHELXTL-97'
_computing_structure_refinement 'SHELXL-2013 in SHELXTL Version 2013'
_computing_structure_solution 'SHELXS in SHELXTL Version 2008/4'
_diffrn_ambient_temperature 100(2)
_diffrn_measured_fraction_theta_full 0.998
_diffrn_measured_fraction_theta_max 0.998
_diffrn_measurement_device_type 'Bruker Smart Apex II Quazar'
_diffrn_measurement_method 'omega scans'
_diffrn_radiation_monochromator mirror
_diffrn_radiation_source 'INCOATEC Mo Microsource'
_diffrn_radiation_type MoK\a
_diffrn_radiation_wavelength 0.71073
_diffrn_reflns_av_R_equivalents 0.0323
_diffrn_reflns_av_unetI/netI 0.0160
_diffrn_reflns_Laue_measured_fraction_full 0.998
_diffrn_reflns_Laue_measured_fraction_max 0.998
_diffrn_reflns_limit_h_max 12
_diffrn_reflns_limit_h_min -12
_diffrn_reflns_limit_k_max 32
_diffrn_reflns_limit_k_min -32
_diffrn_reflns_limit_l_max 14
_diffrn_reflns_limit_l_min -14
_diffrn_reflns_number 59474
_diffrn_reflns_point_group_measured_fraction_full 0.998
_diffrn_reflns_point_group_measured_fraction_max 0.998
_diffrn_reflns_theta_full 25.242
_diffrn_reflns_theta_max 27.125
_diffrn_reflns_theta_min 1.603
_exptl_absorpt_coefficient_mu 0.070
_exptl_absorpt_correction_T_max 0.7455
_exptl_absorpt_correction_T_min 0.7164
_exptl_absorpt_correction_type multi-scan
_exptl_absorpt_process_details SADABS-2012/1
_exptl_crystal_colour colorless
_exptl_crystal_density_diffrn 1.177
_exptl_crystal_description block
_exptl_crystal_F_000 1040
_exptl_crystal_size_max 0.2
_exptl_crystal_size_mid 0.2
_exptl_crystal_size_min 0.1
_refine_diff_density_max 0.296
_refine_diff_density_min -0.205
_refine_diff_density_rms 0.040
_refine_ls_extinction_method none
_refine_ls_goodness_of_fit_ref 1.062
_refine_ls_hydrogen_treatment constr
_refine_ls_matrix_type full
_refine_ls_number_parameters 374
_refine_ls_number_reflns 5981
_refine_ls_number_restraints 305
_refine_ls_restrained_S_all 1.041
_refine_ls_R_factor_all 0.0502
_refine_ls_R_factor_gt 0.0427
_refine_ls_shift/su_max 0.000
_refine_ls_shift/su_mean 0.000
_refine_ls_structure_factor_coef Fsqd
_refine_ls_weighting_details 'w=1/[\s^2^(Fo^2^)+(0.0538P)^2^+1.2218P] where P=(Fo^2^+2Fc^2^)/3'
_refine_ls_weighting_scheme calc
_refine_ls_wR_factor_gt 0.1126
_refine_ls_wR_factor_ref 0.1184
_reflns_Friedel_coverage 0.000
_reflns_number_gt 5141
_reflns_number_total 5981
_reflns_threshold_expression 'I > 2\s(I)'
_cod_data_source_file c7sc05368a2.cif
_cod_data_source_block sad
_cod_depositor_comments 'Adding full bibliography for 1549003--1549005.cif.'
_cod_database_code 1549003
_shelx_space_group_comment
;
The symmetry employed for this shelxl refinement is uniquely defined
by the following loop, which should always be used as a source of
symmetry information in preference to the above space-group names.
They are only intended as comments.
;
_shelxl_version_number 2013-4

loop_
_space_group_symop_operation_xyz
'x, y, z'
'-x+1/2, y+1/2, -z+1/2'
'-x, -y, -z'
'x-1/2, -y-1/2, z-1/2'

loop_
_atom_site_label
_atom_site_type_symbol
_atom_site_fract_x
_atom_site_fract_y
_atom_site_fract_z
_atom_site_U_iso_or_equiv
_atom_site_adp_type
_atom_site_occupancy
_atom_site_site_symmetry_order
_atom_site_calc_flag
_atom_site_refinement_flags_posn
_atom_site_refinement_flags_adp
_atom_site_refinement_flags_occupancy
_atom_site_disorder_assembly
_atom_site_disorder_group
N1 N 0.37139(11) 0.12828(4) 0.82081(9) 0.0205(2) Uani 1 1 d . . . . .
Li1 Li 0.3290(2) 0.16682(8) 0.65908(19) 0.0226(4) Uani 1 1 d . . . . .
C2 C 0.27954(16) 0.12070(5) 0.98463(12) 0.0273(3) Uani 1 1 d . . . . .
H2 H 0.2138 0.1207 1.0333 0.033 Uiso 1 1 calc R U . . .
Li2 Li 0.4243(2) 0.07399(8) 0.70237(19) 0.0222(4) Uani 1 1 d . . . . .
N3 N 0.62978(11) 0.06844(4) 0.81718(10) 0.0215(2) Uani 1 1 d . . . . .
C3 C 0.42694(16) 0.11031(5) 1.02459(12) 0.0272(3) Uani 1 1 d . . . . .
H3 H 0.4800 0.1012 1.1053 0.033 Uiso 1 1 calc R U . . .
C4 C 0.47898(14) 0.11601(5) 0.92311(12) 0.0221(3) Uani 1 1 d . . . . .
N4 N 0.35025(11) 0.10845(4) 0.53734(9) 0.0203(2) Uani 1 1 d . . . . .
C5 C 0.62619(14) 0.11035(5) 0.90868(12) 0.0244(3) Uani 1 1 d . . . . .
H5A H 0.6574 0.1442 0.8812 0.029 Uiso 1 1 calc R U . . .
H5B H 0.6927 0.1012 0.9887 0.029 Uiso 1 1 calc R U . . .
N5 N 0.29319(12) 0.01037(4) 0.63895(10) 0.0234(2) Uani 1 1 d . . . . .
C6 C 0.65362(14) 0.01663(5) 0.87985(12) 0.0238(3) Uani 1 1 d . . . . .
H6A H 0.6234 -0.0123 0.8198 0.029 Uiso 1 1 calc R U . . .
H6B H 0.5988 0.0141 0.9417 0.029 Uiso 1 1 calc R U . . .
N6 N 0.46686(11) 0.21687(4) 0.58614(10) 0.0209(2) Uani 1 1 d . . . . .
C7 C 0.81455(14) 0.01317(6) 0.94191(13) 0.0269(3) Uani 1 1 d . . . . .
H7A H 0.8360 0.0243 1.0288 0.032 Uiso 1 1 calc R U . . .
H7B H 0.8496 -0.0232 0.9383 0.032 Uiso 1 1 calc R U . . .
C9 C 0.75623(14) 0.07313(6) 0.76907(12) 0.0281(3) Uani 1 1 d . . . . .
H9A H 0.7734 0.1104 0.7523 0.034 Uiso 1 1 calc R U . . .
H9B H 0.7419 0.0529 0.6920 0.034 Uiso 1 1 calc R U . . .
C8 C 0.88284(14) 0.05092(6) 0.86813(13) 0.0304(3) Uani 1 1 d . . . . .
H8A H 0.9353 0.0794 0.9210 0.036 Uiso 1 1 calc R U . . .
H8B H 0.9493 0.0319 0.8307 0.036 Uiso 1 1 calc R U . . .
C1 C 0.25012(14) 0.13088(5) 0.86054(12) 0.0221(3) Uani 1 1 d D . . . .
C10 C 0.1107(3) 0.14157(12) 0.7689(3) 0.0223(4) Uani 0.890(5) 1 d D U P A 1
H10A H 0.0788 0.1097 0.7189 0.027 Uiso 0.890(5) 1 calc R U P A 1
H10B H 0.0379 0.1504 0.8122 0.027 Uiso 0.890(5) 1 calc R U P A 1
N2 N 0.1253(2) 0.18588(8) 0.68763(18) 0.0184(4) Uani 0.890(5) 1 d D U P A 1
C11 C 0.1422(2) 0.23685(8) 0.7559(2) 0.0214(5) Uani 0.890(5) 1 d D U P A 1
H11A H 0.2371 0.2522 0.7617 0.026 Uiso 0.890(5) 1 calc R U P A 1
H11B H 0.1326 0.2313 0.8399 0.026 Uiso 0.890(5) 1 calc R U P A 1
C12 C 0.0253(2) 0.27326(8) 0.68424(15) 0.0335(5) Uani 0.890(5) 1 d D U P A 1
H12A H 0.0603 0.3099 0.6853 0.040 Uiso 0.890(5) 1 calc R U P A 1
H12B H -0.0582 0.2727 0.7183 0.040 Uiso 0.890(5) 1 calc R U P A 1
C13 C -0.0120(2) 0.25060(8) 0.55494(16) 0.0302(5) Uani 0.890(5) 1 d D U P A 1
H13A H -0.1092 0.2608 0.5077 0.036 Uiso 0.890(5) 1 calc R U P A 1
H13B H 0.0571 0.2618 0.5098 0.036 Uiso 0.890(5) 1 calc R U P A 1
C14 C -0.0019(2) 0.19191(9) 0.58131(18) 0.0275(5) Uani 0.890(5) 1 d D U P A 1
H14A H -0.0886 0.1791 0.6019 0.033 Uiso 0.890(5) 1 calc R U P A 1
H14B H 0.0103 0.1721 0.5095 0.033 Uiso 0.890(5) 1 calc R U P A 1
C10A C 0.122(3) 0.1482(12) 0.760(3) 0.0223(4) Uani 0.110(5) 1 d D U P A 2
H10C H 0.0792 0.1168 0.7128 0.027 Uiso 0.110(5) 1 calc R U P A 2
H10D H 0.0503 0.1628 0.7991 0.027 Uiso 0.110(5) 1 calc R U P A 2
N2A N 0.149(2) 0.1884(8) 0.6722(17) 0.033(4) Uani 0.110(5) 1 d D U P A 2
C11A C 0.120(2) 0.2417(8) 0.7211(18) 0.033(4) Uani 0.110(5) 1 d D U P A 2
H11C H 0.1501 0.2420 0.8119 0.040 Uiso 0.110(5) 1 calc R U P A 2
H11D H 0.1716 0.2698 0.6902 0.040 Uiso 0.110(5) 1 calc R U P A 2
C12A C -0.0374(19) 0.2490(9) 0.6744(14) 0.045(4) Uani 0.110(5) 1 d D U P A 2
H12C H -0.0648 0.2865 0.6749 0.054 Uiso 0.110(5) 1 calc R U P A 2
H12D H -0.0896 0.2281 0.7222 0.054 Uiso 0.110(5) 1 calc R U P A 2
C13A C -0.062(2) 0.2281(9) 0.5449(14) 0.050(4) Uani 0.110(5) 1 d D U P A 2
H13C H -0.1633 0.2184 0.5102 0.060 Uiso 0.110(5) 1 calc R U P A 2
H13D H -0.0357 0.2548 0.4912 0.060 Uiso 0.110(5) 1 calc R U P A 2
C14A C 0.031(2) 0.1810(7) 0.5559(15) 0.036(4) Uani 0.110(5) 1 d D U P A 2
H14C H 0.0700 0.1782 0.4841 0.043 Uiso 0.110(5) 1 calc R U P A 2
H14D H -0.0241 0.1486 0.5609 0.043 Uiso 0.110(5) 1 calc R U P A 2
C15 C 0.39907(13) 0.13813(5) 0.45567(11) 0.0203(3) Uani 1 1 d . . . . .
C16 C 0.33418(14) 0.12321(5) 0.33637(12) 0.0237(3) Uani 1 1 d . . . . .
H16 H 0.3490 0.1380 0.2637 0.028 Uiso 1 1 calc R U . . .
C17 C 0.24077(14) 0.08120(5) 0.34449(12) 0.0242(3) Uani 1 1 d . . . . .
H17 H 0.1811 0.0621 0.2782 0.029 Uiso 1 1 calc R U . . .
C18 C 0.25402(13) 0.07371(5) 0.46809(12) 0.0216(3) Uani 1 1 d . . . . .
C19 C 0.18437(14) 0.03488(5) 0.53375(12) 0.0251(3) Uani 1 1 d . . . . .
H19A H 0.1110 0.0530 0.5648 0.030 Uiso 1 1 calc R U . . .
H19B H 0.1367 0.0071 0.4759 0.030 Uiso 1 1 calc R U . . .
C20 C 0.36195(14) -0.03462(5) 0.59461(12) 0.0235(3) Uani 1 1 d . . . . .
H20A H 0.4565 -0.0419 0.6515 0.028 Uiso 1 1 calc R U . . .
H20B H 0.3745 -0.0271 0.5123 0.028 Uiso 1 1 calc R U . . .
C21 C 0.26200(16) -0.08189(6) 0.58911(15) 0.0328(3) Uani 1 1 d . . . . .
H21A H 0.1951 -0.0853 0.5065 0.039 Uiso 1 1 calc R U . . .
H21B H 0.3170 -0.1150 0.6093 0.039 Uiso 1 1 calc R U . . .
C22 C 0.18193(16) -0.06975(6) 0.68499(14) 0.0319(3) Uani 1 1 d . . . . .
H22A H 0.2075 -0.0953 0.7535 0.038 Uiso 1 1 calc R U . . .
H22B H 0.0777 -0.0711 0.6481 0.038 Uiso 1 1 calc R U . . .
C23 C 0.22911(16) -0.01418(6) 0.72986(13) 0.0296(3) Uani 1 1 d . . . . .
H23A H 0.1463 0.0067 0.7378 0.036 Uiso 1 1 calc R U . . .
H23B H 0.2997 -0.0157 0.8110 0.036 Uiso 1 1 calc R U . . .
C24 C 0.51290(14) 0.17769(5) 0.50776(12) 0.0223(3) Uani 1 1 d . . . . .
H24A H 0.5988 0.1592 0.5569 0.027 Uiso 1 1 calc R U . . .
H24B H 0.5388 0.1961 0.4398 0.027 Uiso 1 1 calc R U . . .
C25 C 0.38150(16) 0.25985(5) 0.51376(13) 0.0283(3) Uani 1 1 d . . . . .
H25A H 0.2804 0.2493 0.4829 0.034 Uiso 1 1 calc R U . . .
H25B H 0.4184 0.2693 0.4431 0.034 Uiso 1 1 calc R U . . .
C26 C 0.39708(17) 0.30634(6) 0.60351(15) 0.0337(3) Uani 1 1 d . . . . .
H26A H 0.4235 0.3388 0.5667 0.040 Uiso 1 1 calc R U . . .
H26B H 0.3069 0.3126 0.6258 0.040 Uiso 1 1 calc R U . . .
C27 C 0.51599(16) 0.28997(6) 0.71674(14) 0.0334(3) Uani 1 1 d . . . . .
H27A H 0.5835 0.3192 0.7462 0.040 Uiso 1 1 calc R U . . .
H27B H 0.4763 0.2783 0.7843 0.040 Uiso 1 1 calc R U . . .
C28 C 0.58759(15) 0.24467(5) 0.66843(13) 0.0278(3) Uani 1 1 d . . . . .
H28A H 0.6547 0.2578 0.6232 0.033 Uiso 1 1 calc R U . . .
H28B H 0.6396 0.2215 0.7360 0.033 Uiso 1 1 calc R U . . .

loop_
_atom_site_aniso_label
_atom_site_aniso_U_11
_atom_site_aniso_U_22
_atom_site_aniso_U_33
_atom_site_aniso_U_23
_atom_site_aniso_U_13
_atom_site_aniso_U_12
N1 0.0220(5) 0.0201(5) 0.0201(5) 0.0011(4) 0.0068(4) 0.0007(4)
Li1 0.0254(11) 0.0216(10) 0.0223(10) 0.0014(8) 0.0093(9) 0.0014(8)
C2 0.0359(7) 0.0243(6) 0.0265(7) 0.0026(5) 0.0167(6) 0.0032(5)
Li2 0.0220(10) 0.0212(10) 0.0228(10) 0.0003(8) 0.0049(8) 0.0005(8)
N3 0.0190(5) 0.0240(5) 0.0215(5) 0.0017(4) 0.0057(4) 0.0014(4)
C3 0.0371(7) 0.0244(7) 0.0201(6) 0.0022(5) 0.0078(5) 0.0045(6)
C4 0.0266(6) 0.0179(6) 0.0208(6) -0.0006(5) 0.0046(5) 0.0011(5)
N4 0.0212(5) 0.0209(5) 0.0202(5) 0.0003(4) 0.0078(4) -0.0009(4)
C5 0.0231(6) 0.0227(6) 0.0245(6) -0.0007(5) 0.0017(5) -0.0009(5)
N5 0.0284(6) 0.0201(5) 0.0255(5) -0.0015(4) 0.0140(5) -0.0023(4)
C6 0.0219(6) 0.0227(6) 0.0266(6) 0.0016(5) 0.0064(5) 0.0009(5)
N6 0.0209(5) 0.0199(5) 0.0222(5) 0.0021(4) 0.0059(4) -0.0008(4)
C7 0.0225(6) 0.0308(7) 0.0262(6) 0.0056(5) 0.0046(5) 0.0040(5)
C9 0.0211(6) 0.0406(8) 0.0235(6) 0.0078(6) 0.0076(5) 0.0021(6)
C8 0.0195(6) 0.0415(8) 0.0305(7) 0.0094(6) 0.0071(5) 0.0039(6)
C1 0.0259(6) 0.0172(6) 0.0254(6) 0.0005(5) 0.0111(5) 0.0000(5)
C10 0.0229(8) 0.0181(11) 0.0288(8) 0.0010(6) 0.0121(7) -0.0031(6)
N2 0.0179(8) 0.0187(7) 0.0190(7) -0.0007(5) 0.0056(6) -0.0013(6)
C11 0.0234(8) 0.0186(8) 0.0220(11) -0.0005(7) 0.0055(7) 0.0027(6)
C12 0.0401(11) 0.0318(10) 0.0255(8) -0.0013(7) 0.0031(7) 0.0151(9)
C13 0.0305(9) 0.0334(10) 0.0237(8) 0.0007(7) 0.0018(7) 0.0102(8)
C14 0.0222(9) 0.0331(11) 0.0243(9) -0.0036(7) 0.0012(7) -0.0010(7)
C10A 0.0229(8) 0.0181(11) 0.0288(8) 0.0010(6) 0.0121(7) -0.0031(6)
N2A 0.033(7) 0.031(5) 0.033(6) 0.004(4) 0.004(5) -0.003(4)
C11A 0.043(7) 0.034(6) 0.023(7) 0.007(5) 0.012(5) -0.002(5)
C12A 0.040(7) 0.050(8) 0.040(6) -0.003(6) 0.003(5) 0.016(6)
C13A 0.056(8) 0.052(9) 0.037(6) -0.005(6) 0.006(6) 0.015(7)
C14A 0.034(8) 0.041(7) 0.029(6) 0.000(5) 0.002(5) 0.010(5)
C15 0.0205(6) 0.0211(6) 0.0212(6) 0.0025(5) 0.0090(5) 0.0042(5)
C16 0.0258(6) 0.0266(6) 0.0202(6) 0.0030(5) 0.0086(5) 0.0057(5)
C17 0.0227(6) 0.0268(7) 0.0224(6) -0.0036(5) 0.0048(5) 0.0028(5)
C18 0.0197(6) 0.0215(6) 0.0244(6) -0.0030(5) 0.0072(5) 0.0012(5)
C19 0.0225(6) 0.0248(6) 0.0284(7) -0.0027(5) 0.0077(5) -0.0020(5)
C20 0.0235(6) 0.0216(6) 0.0271(6) -0.0025(5) 0.0098(5) -0.0008(5)
C21 0.0337(8) 0.0230(7) 0.0437(8) -0.0045(6) 0.0140(7) -0.0060(6)
C22 0.0293(7) 0.0278(7) 0.0411(8) 0.0090(6) 0.0136(6) -0.0004(6)
C23 0.0364(8) 0.0301(7) 0.0275(7) 0.0017(5) 0.0173(6) -0.0024(6)
C24 0.0215(6) 0.0242(6) 0.0239(6) 0.0031(5) 0.0107(5) 0.0013(5)
C25 0.0313(7) 0.0269(7) 0.0276(7) 0.0071(5) 0.0095(6) 0.0061(5)
C26 0.0375(8) 0.0205(7) 0.0460(9) 0.0031(6) 0.0164(7) 0.0011(6)
C27 0.0324(8) 0.0271(7) 0.0409(8) -0.0074(6) 0.0103(6) -0.0078(6)
C28 0.0242(7) 0.0254(7) 0.0329(7) -0.0004(5) 0.0061(6) -0.0048(5)

loop_
_atom_type_symbol
_atom_type_description
_atom_type_scat_dispersion_real
_atom_type_scat_dispersion_imag
_atom_type_scat_source
C C 0.0033 0.0016 'International Tables Vol C Tables 4.2.6.8 and 6.1.1.4'
H H 0.0000 0.0000 'International Tables Vol C Tables 4.2.6.8 and 6.1.1.4'
N N 0.0061 0.0033 'International Tables Vol C Tables 4.2.6.8 and 6.1.1.4'
Li Li -0.0003 0.0001 'International Tables Vol C Tables 4.2.6.8 and 6.1.1.4'

loop_
_geom_angle_atom_site_label_1
_geom_angle_atom_site_label_2
_geom_angle_atom_site_label_3
_geom_angle
C4 N1 C1 105.32(11)
C4 N1 Li1 143.04(11)
C1 N1 Li1 106.77(10)
C4 N1 Li2 97.32(10)
C1 N1 Li2 128.72(11)
Li1 N1 Li2 76.32(9)
N2A Li1 N1 92.2(6)
N2A Li1 N4 121.5(6)
N1 Li1 N4 102.88(10)
N1 Li1 N2 86.89(10)
N4 Li1 N2 121.47(12)
N2A Li1 N6 123.1(6)
N1 Li1 N6 129.26(12)
N4 Li1 N6 89.09(9)
N2 Li1 N6 128.07(12)
N2A Li1 C10A 34.2(7)
N1 Li1 C10A 60.7(4)
N4 Li1 C10A 112.8(8)
N6 Li1 C10A 154.4(7)
N2A Li1 C15 127.3(6)
N1 Li1 C15 127.69(10)
N4 Li1 C15 30.43(5)
N2 Li1 C15 130.57(11)
N6 Li1 C15 60.29(7)
C10A Li1 C15 137.1(7)
N2A Li1 C1 63.7(6)
N1 Li1 C1 28.58(5)
N4 Li1 C1 114.42(10)
N2 Li1 C1 58.38(8)
N6 Li1 C1 148.22(11)
C10A Li1 C1 32.6(4)
C15 Li1 C1 144.73(9)
C1 C2 C3 106.09(12)
C1 C2 H2 127.0
C3 C2 H2 127.0
N4 Li2 N5 89.05(10)
N4 Li2 N3 130.91(12)
N5 Li2 N3 124.49(11)
N4 Li2 N1 102.71(10)
N5 Li2 N1 120.35(11)
N3 Li2 N1 90.33(9)
N4 Li2 C4 129.35(11)
N5 Li2 C4 126.52(10)
N3 Li2 C4 61.26(7)
N1 Li2 C4 31.11(5)
N4 Li2 C18 28.96(5)
N5 Li2 C18 60.09(7)
N3 Li2 C18 147.26(11)
N1 Li2 C18 115.90(10)
C4 Li2 C18 147.01(10)
N4 Li2 C19 59.43(7)
N5 Li2 C19 32.07(5)
N3 Li2 C19 153.90(11)
N1 Li2 C19 111.81(10)
C4 Li2 C19 135.69(9)
C18 Li2 C19 31.68(5)
N4 Li2 C5 129.21(10)
N5 Li2 C5 141.73(11)
N3 Li2 C5 31.86(5)
N1 Li2 C5 58.68(7)
C4 Li2 C5 31.89(5)
C18 Li2 C5 158.17(10)
C19 Li2 C5 166.77(10)
C9 N3 C6 102.02(10)
C9 N3 C5 112.00(11)
C6 N3 C5 109.35(10)
C9 N3 Li2 121.47(10)
C6 N3 Li2 111.11(10)
C5 N3 Li2 100.80(10)
C4 C3 C2 106.44(12)
C4 C3 H3 126.8
C2 C3 H3 126.8
N1 C4 C3 110.93(12)
N1 C4 C5 117.92(11)
C3 C4 C5 131.15(12)
N1 C4 Li2 51.57(8)
C3 C4 Li2 135.98(11)
C5 C4 Li2 79.25(9)
C18 N4 C15 106.03(10)
C18 N4 Li2 105.70(10)
C15 N4 Li2 139.53(11)
C18 N4 Li1 131.76(10)
C15 N4 Li1 99.72(10)
Li2 N4 Li1 76.67(9)
N3 C5 C4 110.27(10)
N3 C5 Li2 47.34(7)
C4 C5 Li2 68.86(8)
N3 C5 H5A 109.6
C4 C5 H5A 109.6
Li2 C5 H5A 103.4
N3 C5 H5B 109.6
C4 C5 H5B 109.6
Li2 C5 H5B 146.5
H5A C5 H5B 108.1
C23 N5 C20 102.96(10)
C23 N5 C19 112.77(11)
C20 N5 C19 109.85(10)
C23 N5 Li2 115.21(10)
C20 N5 Li2 115.36(10)
C19 N5 Li2 100.98(10)
N3 C6 C7 106.18(10)
N3 C6 H6A 110.5
C7 C6 H6A 110.5
N3 C6 H6B 110.5
C7 C6 H6B 110.5
H6A C6 H6B 108.7
C28 N6 C25 103.39(10)
C28 N6 C24 112.51(10)
C25 N6 C24 112.34(10)
C28 N6 Li1 120.86(10)
C25 N6 Li1 109.27(10)
C24 N6 Li1 98.74(9)
C8 C7 C6 104.67(10)
C8 C7 H7A 110.8
C6 C7 H7A 110.8
C8 C7 H7B 110.8
C6 C7 H7B 110.8
H7A C7 H7B 108.9
N3 C9 C8 106.69(10)
N3 C9 H9A 110.4
C8 C9 H9A 110.4
N3 C9 H9B 110.4
C8 C9 H9B 110.4
H9A C9 H9B 108.6
C9 C8 C7 104.25(11)
C9 C8 H8A 110.9
C7 C8 H8A 110.9
C9 C8 H8B 110.9
C7 C8 H8B 110.9
H8A C8 H8B 108.9
N1 C1 C2 111.21(12)
N1 C1 C10 118.84(17)
C2 C1 C10 129.91(17)
N1 C1 C10A 112.3(13)
C2 C1 C10A 136.3(13)
N1 C1 Li1 44.65(7)
C2 C1 Li1 151.37(11)
C10 C1 Li1 76.61(13)
C10A C1 Li1 68.8(12)
N2 C10 C1 110.32(17)
N2 C10 H10A 109.6
C1 C10 H10A 109.6
N2 C10 H10B 109.6
C1 C10 H10B 109.6
H10A C10 H10B 108.1
C10 N2 C14 112.49(17)
C10 N2 C11 110.67(19)
C14 N2 C11 106.35(16)
C10 N2 Li1 99.65(18)
C14 N2 Li1 120.30(15)
C11 N2 Li1 107.14(16)
N2 C11 C12 106.78(16)
N2 C11 H11A 110.4
C12 C11 H11A 110.4
N2 C11 H11B 110.4
C12 C11 H11B 110.4
H11A C11 H11B 108.6
C11 C12 C13 103.52(14)
C11 C12 H12A 111.1
C13 C12 H12A 111.1
C11 C12 H12B 111.1
C13 C12 H12B 111.1
H12A C12 H12B 109.0
C14 C13 C12 101.30(14)
C14 C13 H13A 111.5
C12 C13 H13A 111.5
C14 C13 H13B 111.5
C12 C13 H13B 111.5
H13A C13 H13B 109.3
N2 C14 C13 104.87(15)
N2 C14 H14A 110.8
C13 C14 H14A 110.8
N2 C14 H14B 110.8
C13 C14 H14B 110.8
H14A C14 H14B 108.8
N2A C10A C1 116.1(17)
N2A C10A Li1 44.9(11)
C1 C10A Li1 78.5(12)
N2A C10A H10C 108.3
C1 C10A H10C 108.3
Li1 C10A H10C 99.8
N2A C10A H10D 108.3
C1 C10A H10D 108.3
Li1 C10A H10D 147.7
H10C C10A H10D 107.4
C10A N2A C14A 105.4(14)
C10A N2A C11A 106.4(17)
C14A N2A C11A 104.8(13)
C10A N2A Li1 100.9(15)
C14A N2A Li1 113.9(13)
C11A N2A Li1 123.8(15)
C12A C11A N2A 104.7(12)
C12A C11A H11C 110.8
N2A C11A H11C 110.8
C12A C11A H11D 110.8
N2A C11A H11D 110.8
H11C C11A H11D 108.9
C11A C12A C13A 100.4(11)
C11A C12A H12C 111.7
C13A C12A H12C 111.7
C11A C12A H12D 111.7
C13A C12A H12D 111.7
H12C C12A H12D 109.5
C14A C13A C12A 105.4(11)
C14A C13A H13C 110.7
C12A C13A H13C 110.7
C14A C13A H13D 110.7
C12A C13A H13D 110.7
H13C C13A H13D 108.8
C13A C14A N2A 106.2(12)
C13A C14A H14C 110.5
N2A C14A H14C 110.5
C13A C14A H14D 110.5
N2A C14A H14D 110.5
H14C C14A H14D 108.7
N4 C15 C16 110.90(11)
N4 C15 C24 117.25(11)
C16 C15 C24 131.78(12)
N4 C15 Li1 49.85(8)
C16 C15 Li1 139.56(10)
C24 C15 Li1 79.10(8)
C15 C16 C17 106.03(11)
C15 C16 H16 127.0
C17 C16 H16 127.0
C18 C17 C16 106.31(11)
C18 C17 H17 126.8
C16 C17 H17 126.8
N4 C18 C17 110.72(11)
N4 C18 C19 118.08(11)
C17 C18 C19 131.19(12)
N4 C18 Li2 45.34(7)
C17 C18 Li2 148.35(11)
C19 C18 Li2 76.02(8)
N5 C19 C18 110.37(10)
N5 C19 Li2 46.95(7)
C18 C19 Li2 72.30(8)
N5 C19 H19A 109.6
C18 C19 H19A 109.6
Li2 C19 H19A 98.3
N5 C19 H19B 109.6
C18 C19 H19B 109.6
Li2 C19 H19B 150.4
H19A C19 H19B 108.1
N5 C20 C21 106.14(11)
N5 C20 H20A 110.5
C21 C20 H20A 110.5
N5 C20 H20B 110.5
C21 C20 H20B 110.5
H20A C20 H20B 108.7
C22 C21 C20 104.60(11)
C22 C21 H21A 110.8
C20 C21 H21A 110.8
C22 C21 H21B 110.8
C20 C21 H21B 110.8
H21A C21 H21B 108.9
C21 C22 C23 104.89(11)
C21 C22 H22A 110.8
C23 C22 H22A 110.8
C21 C22 H22B 110.8
C23 C22 H22B 110.8
H22A C22 H22B 108.8
N5 C23 C22 107.72(11)
N5 C23 H23A 110.2
C22 C23 H23A 110.2
N5 C23 H23B 110.2
C22 C23 H23B 110.2
H23A C23 H23B 108.5
N6 C24 C15 112.09(10)
N6 C24 H24A 109.2
C15 C24 H24A 109.2
N6 C24 H24B 109.2
C15 C24 H24B 109.2
H24A C24 H24B 107.9
N6 C25 C26 105.06(11)
N6 C25 H25A 110.7
C26 C25 H25A 110.7
N6 C25 H25B 110.7
C26 C25 H25B 110.7
H25A C25 H25B 108.8
C27 C26 C25 105.17(11)
C27 C26 H26A 110.7
C25 C26 H26A 110.7
C27 C26 H26B 110.7
C25 C26 H26B 110.7
H26A C26 H26B 108.8
C28 C27 C26 102.76(12)
C28 C27 H27A 111.2
C26 C27 H27A 111.2
C28 C27 H27B 111.2
C26 C27 H27B 111.2
H27A C27 H27B 109.1
N6 C28 C27 102.99(11)
N6 C28 H28A 111.2
C27 C28 H28A 111.2
N6 C28 H28B 111.2
C27 C28 H28B 111.2
H28A C28 H28B 109.1

loop_
_geom_bond_atom_site_label_1
_geom_bond_atom_site_label_2
_geom_bond_distance
N1 C4 1.3736(16)
N1 C1 1.3742(16)
N1 Li1 2.019(2)
N1 Li2 2.083(2)
Li1 N2A 1.881(19)
Li1 N4 2.073(2)
Li1 N2 2.151(3)
Li1 N6 2.168(2)
Li1 C10A 2.62(3)
Li1 C15 2.672(2)
Li1 C1 2.750(2)
C2 C1 1.3806(19)
C2 C3 1.411(2)
C2 H2 0.9500
Li2 N4 2.013(2)
Li2 N5 2.066(2)
Li2 N3 2.079(2)
Li2 C4 2.637(3)
Li2 C18 2.725(3)
Li2 C19 2.776(3)
Li2 C5 2.778(3)
N3 C9 1.4797(17)
N3 C6 1.4839(16)
N3 C5 1.4926(17)
C3 C4 1.3820(19)
C3 H3 0.9500
C4 C5 1.4938(19)
N4 C18 1.3708(16)
N4 C15 1.3732(16)
C5 H5A 0.9900
C5 H5B 0.9900
N5 C23 1.4775(16)
N5 C20 1.4794(16)
N5 C19 1.5012(18)
C6 C7 1.5396(18)
C6 H6A 0.9900
C6 H6B 0.9900
N6 C28 1.4709(17)
N6 C25 1.4801(17)
N6 C24 1.4811(16)
C7 C8 1.5358(19)
C7 H7A 0.9900
C7 H7B 0.9900
C9 C8 1.5352(18)
C9 H9A 0.9900
C9 H9B 0.9900
C8 H8A 0.9900
C8 H8B 0.9900
C1 C10 1.497(3)
C1 C10A 1.512(17)
C10 N2 1.484(2)
C10 H10A 0.9900
C10 H10B 0.9900
N2 C14 1.486(2)
N2 C11 1.494(2)
C11 C12 1.522(2)
C11 H11A 0.9900
C11 H11B 0.9900
C12 C13 1.523(2)
C12 H12A 0.9900
C12 H12B 0.9900
C13 C14 1.519(3)
C13 H13A 0.9900
C13 H13B 0.9900
C14 H14A 0.9900
C14 H14B 0.9900
C10A N2A 1.498(17)
C10A H10C 0.9900
C10A H10D 0.9900
N2A C14A 1.512(14)
N2A C11A 1.518(15)
C11A C12A 1.496(15)
C11A H11C 0.9900
C11A H11D 0.9900
C12A C13A 1.516(15)
C12A H12C 0.9900
C12A H12D 0.9900
C13A C14A 1.484(14)
C13A H13C 0.9900
C13A H13D 0.9900
C14A H14C 0.9900
C14A H14D 0.9900
C15 C16 1.3818(18)
C15 C24 1.4961(18)
C16 C17 1.4219(19)
C16 H16 0.9500
C17 C18 1.3833(18)
C17 H17 0.9500
C18 C19 1.5025(18)
C19 H19A 0.9900
C19 H19B 0.9900
C20 C21 1.5373(19)
C20 H20A 0.9900
C20 H20B 0.9900
C21 C22 1.528(2)
C21 H21A 0.9900
C21 H21B 0.9900
C22 C23 1.529(2)
C22 H22A 0.9900
C22 H22B 0.9900
C23 H23A 0.9900
C23 H23B 0.9900
C24 H24A 0.9900
C24 H24B 0.9900
C25 C26 1.539(2)
C25 H25A 0.9900
C25 H25B 0.9900
C26 C27 1.537(2)
C26 H26A 0.9900
C26 H26B 0.9900
C27 C28 1.522(2)
C27 H27A 0.9900
C27 H27B 0.9900
C28 H28A 0.9900
C28 H28B 0.9900

loop_
_geom_torsion_atom_site_label_1
_geom_torsion_atom_site_label_2
_geom_torsion_atom_site_label_3
_geom_torsion_atom_site_label_4
_geom_torsion
C1 C2 C3 C4 1.40(15)
C1 N1 C4 C3 0.76(14)
Li1 N1 C4 C3 150.26(15)
Li2 N1 C4 C3 -132.79(11)
C1 N1 C4 C5 179.93(11)
Li1 N1 C4 C5 -30.6(2)
Li2 N1 C4 C5 46.38(13)
C1 N1 C4 Li2 133.55(12)
Li1 N1 C4 Li2 -76.95(17)
C2 C3 C4 N1 -1.37(15)
C2 C3 C4 C5 179.61(13)
C2 C3 C4 Li2 -57.18(18)
C9 N3 C5 C4 160.88(10)
C6 N3 C5 C4 -86.78(12)
Li2 N3 C5 C4 30.32(13)
C9 N3 C5 Li2 130.57(13)
C6 N3 C5 Li2 -117.10(12)
N1 C4 C5 N3 -58.71(15)
C3 C4 C5 N3 120.26(15)
Li2 C4 C5 N3 -23.45(10)
N1 C4 C5 Li2 -35.26(10)
C3 C4 C5 Li2 143.71(16)
C9 N3 C6 C7 38.75(13)
C5 N3 C6 C7 -79.98(12)
Li2 N3 C6 C7 169.62(10)
N3 C6 C7 C8 -23.90(14)
C6 N3 C9 C8 -39.06(14)
C5 N3 C9 C8 77.77(14)
Li2 N3 C9 C8 -163.26(11)
N3 C9 C8 C7 24.27(15)
C6 C7 C8 C9 -0.13(15)
C4 N1 C1 C2 0.17(14)
Li1 N1 C1 C2 -161.25(11)
Li2 N1 C1 C2 113.05(14)
C4 N1 C1 C10 -177.57(17)
Li1 N1 C1 C10 21.0(2)
Li2 N1 C1 C10 -64.7(2)
C4 N1 C1 C10A 175.6(13)
Li1 N1 C1 C10A 14.2(13)
Li2 N1 C1 C10A -71.5(13)
C4 N1 C1 Li1 161.41(13)
Li2 N1 C1 Li1 -85.70(14)
C3 C2 C1 N1 -0.99(15)
C3 C2 C1 C10 176.4(2)
C3 C2 C1 C10A -174.9(17)
C3 C2 C1 Li1 -29.1(3)
N1 C1 C10 N2 -46.3(3)
C2 C1 C10 N2 136.4(2)
C10A C1 C10 N2 -2(10)
Li1 C1 C10 N2 -31.3(2)
C1 C10 N2 C14 169.6(2)
C1 C10 N2 C11 -71.6(3)
C1 C10 N2 Li1 41.0(3)
C10 N2 C11 C12 -124.5(2)
C14 N2 C11 C12 -2.0(2)
Li1 N2 C11 C12 127.83(18)
N2 C11 C12 C13 -23.1(2)
C11 C12 C13 C14 38.4(2)
C10 N2 C14 C13 147.9(2)
C11 N2 C14 C13 26.6(2)
Li1 N2 C14 C13 -95.2(2)
C12 C13 C14 N2 -40.4(2)
N1 C1 C10A N2A -36(3)
C2 C1 C10A N2A 137.9(16)
C10 C1 C10A N2A -174(13)
Li1 C1 C10A N2A -25.3(19)
N1 C1 C10A Li1 -10.7(10)
C2 C1 C10A Li1 163.2(7)
C10 C1 C10A Li1 -149(11)
C1 C10A N2A C14A 155(2)
Li1 C10A N2A C14A 118.8(16)
C1 C10A N2A C11A -94(3)
Li1 C10A N2A C11A -130.3(17)
C1 C10A N2A Li1 36(3)
N1 Li1 N2A C10A -21.8(13)
N4 Li1 N2A C10A 84.7(14)
N2 Li1 N2A C10A -7(6)
N6 Li1 N2A C10A -163.2(12)
C15 Li1 N2A C10A 121.2(13)
C1 Li1 N2A C10A -19.1(12)
N1 Li1 N2A C14A -134.2(13)
N4 Li1 N2A C14A -27.6(16)
N2 Li1 N2A C14A -119(7)
N6 Li1 N2A C14A 84.5(14)
C10A Li1 N2A C14A -112.4(19)
C15 Li1 N2A C14A 8.8(17)
C1 Li1 N2A C14A -131.4(15)
N1 Li1 N2A C11A 96.5(14)
N4 Li1 N2A C11A -157.0(12)
N2 Li1 N2A C11A 112(7)
N6 Li1 N2A C11A -44.8(16)
C10A Li1 N2A C11A 118.3(19)
C15 Li1 N2A C11A -120.5(13)
C1 Li1 N2A C11A 99.3(15)
C10A N2A C11A C12A -83.8(18)
C14A N2A C11A C12A 27(2)
Li1 N2A C11A C12A 160.5(15)
N2A C11A C12A C13A -41.3(19)
C11A C12A C13A C14A 40(2)
C12A C13A C14A N2A -24(2)
C10A N2A C14A C13A 110(2)
C11A N2A C14A C13A -2(2)
Li1 N2A C14A C13A -140.2(19)
C18 N4 C15 C16 0.75(14)
Li2 N4 C15 C16 141.15(15)
Li1 N4 C15 C16 -138.04(11)
C18 N4 C15 C24 -176.67(11)
Li2 N4 C15 C24 -36.3(2)
Li1 N4 C15 C24 44.54(13)
C18 N4 C15 Li1 138.79(12)
Li2 N4 C15 Li1 -80.81(16)
N4 C15 C16 C17 -0.83(14)
C24 C15 C16 C17 176.09(13)
Li1 C15 C16 C17 -52.81(18)
C15 C16 C17 C18 0.57(14)
C15 N4 C18 C17 -0.37(14)
Li2 N4 C18 C17 -154.92(11)
Li1 N4 C18 C17 119.11(14)
C15 N4 C18 C19 178.74(11)
Li2 N4 C18 C19 24.20(14)
Li1 N4 C18 C19 -61.78(17)
C15 N4 C18 Li2 154.55(13)
Li1 N4 C18 Li2 -85.97(14)
C16 C17 C18 N4 -0.13(15)
C16 C17 C18 C19 -179.09(13)
C16 C17 C18 Li2 -35.2(2)
C23 N5 C19 C18 161.26(11)
C20 N5 C19 C18 -84.52(12)
Li2 N5 C19 C18 37.75(13)
C23 N5 C19 Li2 123.51(13)
C20 N5 C19 Li2 -122.28(12)
N4 C18 C19 N5 -45.49(15)
C17 C18 C19 N5 133.40(14)
Li2 C18 C19 N5 -28.01(10)
N4 C18 C19 Li2 -17.48(11)
C17 C18 C19 Li2 161.42(15)
C23 N5 C20 C21 37.19(14)
C19 N5 C20 C21 -83.16(13)
Li2 N5 C20 C21 163.55(11)
N5 C20 C21 C22 -26.64(15)
C20 C21 C22 C23 5.63(15)
C20 N5 C23 C22 -33.80(14)
C19 N5 C23 C22 84.53(13)
Li2 N5 C23 C22 -160.25(11)
C21 C22 C23 N5 17.27(15)
C28 N6 C24 C15 161.36(11)
C25 N6 C24 C15 -82.45(13)
Li1 N6 C24 C15 32.64(12)
N4 C15 C24 N6 -59.22(14)
C16 C15 C24 N6 124.01(14)
Li1 C15 C24 N6 -26.13(10)
C28 N6 C25 C26 -35.21(13)
C24 N6 C25 C26 -156.77(11)
Li1 N6 C25 C26 94.71(12)
N6 C25 C26 C27 10.82(15)
C25 C26 C27 C28 16.58(14)
C25 N6 C28 C27 46.27(13)
C24 N6 C28 C27 167.71(11)
Li1 N6 C28 C27 -76.23(14)
C26 C27 C28 N6 -38.46(13)
